data_7159374
loop_
_publ_author_name
'Saney, Liban'
'Panduwawala, Tharindi'
'Li, Xiang'
'Christensen, Kirsten E.'
'Genov, Miroslav'
'Pretsch, Alexander'
'Pretsch, Dagmar'
'Moloney, Mark G.'

_publ_section_title
;
 Synthesis of fused tetramate-oxazolidine and -imidazolidine derivatives
 and their antibacterial activity.
;
_journal_issue 23
_journal_name_full 'Organic &amp; biomolecular chemistry'
_journal_page_first 4801
_journal_page_last 4809
_journal_paper_doi 10.1039/d3ob00594a
_journal_volume 21
_journal_year 2023
_chemical_formula_moiety 'C33 H36 N2 O7'
_chemical_formula_sum 'C33 H36 N2 O7'
_chemical_formula_weight 572.66
_chemical_melting_point ?
_space_group_IT_number 14
_space_group_name_Hall '-P 2yn'
_space_group_name_H-M_alt 'P 1 21/n 1'
_symmetry_cell_setting monoclinic
_symmetry_space_group_name_Hall '-P 2yn'
_symmetry_space_group_name_H-M 'P 1 21/n 1'
_atom_sites_solution_hydrogens difmap
_atom_sites_solution_primary other
_audit_creation_date 2018-08-14
_audit_creation_method CRYSTALS_ver_14.61_build_6720
_audit_update_record
;
2023-04-13 deposited with the CCDC.	2023-05-22 downloaded from the CCDC.
;
_cell_angle_alpha 90
_cell_angle_beta 93.6424(14)
_cell_angle_gamma 90
_cell_formula_units_Z 4
_cell_length_a 9.45120(10)
_cell_length_b 11.0365(2)
_cell_length_c 28.8706(4)
_cell_measurement_reflns_used 10278
_cell_measurement_temperature 150
_cell_measurement_theta_max 76
_cell_measurement_theta_min 4
_cell_volume 3005.36(8)
_computing_cell_refinement
; 
 CrysAlisPro (Rigaku Oxford Diffraction, 2017) 
;
_computing_data_collection 'SuperNova, (Oxford Diffraction, 2010)'
_computing_data_reduction
; 
 CrysAlisPro (Rigaku Oxford Diffraction, 2017) 
;
_computing_molecular_graphics 'CAMERON (Watkin et al., 1996)'
_computing_publication_material 'CRYSTALS (Betteridge et al., 2003)'
_computing_structure_refinement 'CRYSTALS (Betteridge et al., 2003)'
_computing_structure_solution 'Superflip (Palatinus & Chapuis, 2007)'
_diffrn_ambient_temperature 150
_diffrn_measured_fraction_theta_full 0.998
_diffrn_measured_fraction_theta_max 0.989
_diffrn_measurement_device Area
_diffrn_measurement_device_type 'Oxford Diffraction SuperNova'
_diffrn_measurement_method \w
_diffrn_radiation_monochromator 'focussing mirrors'
_diffrn_radiation_type 'Cu K\a'
_diffrn_radiation_wavelength 1.54184
_diffrn_reflns_av_R_equivalents 0.030
_diffrn_reflns_av_sigmaI/netI 0.0438
_diffrn_reflns_limit_h_max 11
_diffrn_reflns_limit_h_min -9
_diffrn_reflns_limit_k_max 12
_diffrn_reflns_limit_k_min -13
_diffrn_reflns_limit_l_max 30
_diffrn_reflns_limit_l_min -36
_diffrn_reflns_number 22229
_diffrn_reflns_theta_full 73.886
_diffrn_reflns_theta_max 76.171
_diffrn_reflns_theta_min 4.290
_diffrn_standards_number 0
_exptl_absorpt_coefficient_mu 0.727
_exptl_absorpt_correction_T_max 0.96
_exptl_absorpt_correction_T_min 0.87
_exptl_absorpt_correction_type multi-scan
_exptl_absorpt_process_details
; 
 CrysAlisPro (Rigaku Oxford Diffraction, 2017) 
;
_exptl_crystal_colour clear_pale_colourless
_exptl_crystal_density_diffrn 1.266
_exptl_crystal_density_meas ?
_exptl_crystal_density_method 'not measured'
_exptl_crystal_description lath
_exptl_crystal_F_000 1216
_exptl_crystal_size_max 0.22
_exptl_crystal_size_mid 0.20
_exptl_crystal_size_min 0.05
_refine_diff_density_max 0.55
_refine_diff_density_min -0.28
_refine_ls_extinction_coef 21(4)
_refine_ls_extinction_method 'Larson (1970), Equation 22'
_refine_ls_goodness_of_fit_ref 1.0011
_refine_ls_hydrogen_treatment constr
_refine_ls_matrix_type full
_refine_ls_number_parameters 380
_refine_ls_number_reflns 6217
_refine_ls_number_restraints 0
_refine_ls_R_factor_all 0.0417
_refine_ls_R_factor_gt 0.0347
_refine_ls_shift/su_max 0.0011822
_refine_ls_shift/su_mean 0.0000824
_refine_ls_structure_factor_coef Fsqd
_refine_ls_weighting_details
;
 Method= Modified Sheldrick 
 w=1/[\s^2^(F^2^) + ( 0.04P)^2^ + 0.96P] 
 ,where P=(max(Fo^2^,0) + 2Fc^2^)/3 
;
_refine_ls_weighting_scheme calc
_refine_ls_wR_factor_all 0.0927
_refine_ls_wR_factor_gt 0.0854
_refine_ls_wR_factor_ref 0.0927
_reflns_limit_h_max 11
_reflns_limit_h_min -11
_reflns_limit_k_max 13
_reflns_limit_k_min 0
_reflns_limit_l_max 36
_reflns_limit_l_min 0
_reflns_number_gt 5346
_reflns_number_total 6217
_reflns_threshold_expression I>2.0\s(I)
_oxford_diffrn_Wilson_B_factor 2.19
_oxford_diffrn_Wilson_scale 0.07
_oxford_refine_ls_r_factor_ref 0.0417
_oxford_refine_ls_scale 3.84(4)
_oxford_reflns_number_all 6217
_oxford_structure_analysis_title 7000
_cod_data_source_file d3ob00594a2.cif
_cod_data_source_block 247a-21a
_cod_depositor_comments
;
The following automatic conversions were performed:

data item '_chemical_melting_point' value 'not measured' was changed
to '?' -- the value is undefined or not given.

data item '_exptl_crystal_density_meas' value 'not measured' was
changed to '?' -- the value is perceived as not measured.

Automatic conversion script
Id: cif_fix_values 8170 2020-07-09 18:12:32Z antanas 

 Adding full bibliography for 7159369--7159381.cif.
;
_cod_original_sg_symbol_H-M 'P 21/n '
_cod_database_code 7159374
_oxford_refine_reflns_threshold_expression_ref I>-10.0\s(I)

loop_
_symmetry_equiv_pos_as_xyz
x,y,z
-x,-y,-z
x+1/2,-y+1/2,z+1/2
-x+1/2,y+1/2,-z+1/2

loop_
_atom_site_label
_atom_site_type_symbol
_atom_site_fract_x
_atom_site_fract_y
_atom_site_fract_z
_atom_site_U_iso_or_equiv
_atom_site_occupancy
_atom_site_adp_type
_atom_site_refinement_flags_posn
_atom_site_refinement_flags_adp
_atom_site_refinement_flags_occupancy
_atom_site_disorder_assembly
_atom_site_disorder_group
_atom_site_attached_hydrogens
N1 N 0.34507(10) 0.54699(9) 0.67957(3) 0.0185 1.0000 Uani . . . . . .
C2 C 0.21577(11) 0.48033(10) 0.66337(4) 0.0185 1.0000 Uani . . . . . .
N3 N 0.18109(10) 0.54215(9) 0.61901(3) 0.0190 1.0000 Uani . . . . . .
C4 C 0.31570(11) 0.56738(10) 0.59883(4) 0.0186 1.0000 Uani . . . . . .
C5 C 0.40667(12) 0.61418(10) 0.64262(4) 0.0185 1.0000 Uani . . . . . .
C11 C 0.41456(12) 0.55029(10) 0.72217(4) 0.0197 1.0000 Uani . . . . . .
O12 O 0.52282(9) 0.61110(8) 0.72853(3) 0.0251 1.0000 Uani . . . . . .
C13 C 0.35587(13) 0.47697(12) 0.76099(4) 0.0261 1.0000 Uani . . . . . .
C14 C 0.45525(13) 0.48926(11) 0.80378(4) 0.0234 1.0000 Uani . . . . . .
O15 O 0.44435(12) 0.56517(9) 0.83309(3) 0.0371 1.0000 Uani . . . . . .
O16 O 0.55731(9) 0.40536(8) 0.80448(3) 0.0253 1.0000 Uani . . . . . .
C17 C 0.66286(14) 0.41089(14) 0.84327(4) 0.0309 1.0000 Uani . . . . . .
C18 C 0.60837(16) 0.35570(14) 0.88642(5) 0.0361 1.0000 Uani . . . . . .
C21 C 0.09323(12) 0.49045(11) 0.69453(4) 0.0197 1.0000 Uani . . . . . .
C22 C 0.03849(12) 0.38765(11) 0.71475(4) 0.0228 1.0000 Uani . . . . . .
C23 C -0.07587(13) 0.39799(12) 0.74278(4) 0.0274 1.0000 Uani . . . . . .
C24 C -0.13646(13) 0.51020(13) 0.74949(4) 0.0301 1.0000 Uani . . . . . .
C25 C -0.08164(14) 0.61315(12) 0.72941(4) 0.0286 1.0000 Uani . . . . . .
C26 C 0.03369(13) 0.60371(11) 0.70224(4) 0.0240 1.0000 Uani . . . . . .
C31 C 0.07211(12) 0.48117(12) 0.58836(4) 0.0238 1.0000 Uani . . . . . .
C32 C 0.11952(12) 0.36992(12) 0.56317(4) 0.0239 1.0000 Uani . . . . . .
C33 C 0.11259(14) 0.25518(13) 0.58250(4) 0.0299 1.0000 Uani . . . . . .
C34 C 0.15927(17) 0.15416(14) 0.55904(5) 0.0379 1.0000 Uani . . . . . .
C35 C 0.21439(16) 0.16722(15) 0.51602(5) 0.0398 1.0000 Uani . . . . . .
C36 C 0.22042(15) 0.28117(15) 0.49588(5) 0.0369 1.0000 Uani . . . . . .
C37 C 0.17218(14) 0.38162(13) 0.51912(4) 0.0299 1.0000 Uani . . . . . .
C41 C 0.30224(12) 0.65328(11) 0.55799(4) 0.0204 1.0000 Uani . . . . . .
C42 C 0.19309(13) 0.73749(12) 0.55324(4) 0.0262 1.0000 Uani . . . . . .
C43 C 0.17890(15) 0.81143(13) 0.51429(5) 0.0332 1.0000 Uani . . . . . .
C44 C 0.27521(16) 0.80278(14) 0.48021(5) 0.0371 1.0000 Uani . . . . . .
C45 C 0.38640(15) 0.72163(14) 0.48535(4) 0.0347 1.0000 Uani . . . . . .
C46 C 0.39987(13) 0.64636(12) 0.52390(4) 0.0260 1.0000 Uani . . . . . .
C51 C 0.38318(12) 0.75074(11) 0.65040(4) 0.0208 1.0000 Uani . . . . . .
O52 O 0.29725(10) 0.78861(8) 0.67574(3) 0.0302 1.0000 Uani . . . . . .
O53 O 0.46032(9) 0.81950(8) 0.62409(3) 0.0269 1.0000 Uani . . . . . .
C54 C 0.42781(16) 0.94835(12) 0.62453(5) 0.0333 1.0000 Uani . . . . . .
C55 C 0.49577(16) 1.00221(14) 0.58383(6) 0.0406 1.0000 Uani . . . . . .
C61 C 0.56213(12) 0.57711(11) 0.63676(4) 0.0207 1.0000 Uani . . . . . .
O62 O 0.65425(10) 0.64072(9) 0.62409(4) 0.0339 1.0000 Uani . . . . . .
O63 O 0.57491(8) 0.45752(8) 0.64399(3) 0.0237 1.0000 Uani . . . . . .
C64 C 0.71348(13) 0.40687(12) 0.63628(4) 0.0265 1.0000 Uani . . . . . .
C65 C 0.70945(16) 0.27603(13) 0.65051(6) 0.0376 1.0000 Uani . . . . . .
H21 H 0.2402 0.3926 0.6588 0.0206 1.0000 Uiso R . . . . .
H41 H 0.3619 0.4925 0.5885 0.0207 1.0000 Uiso R . . . . .
H131 H 0.2636 0.5101 0.7670 0.0335 1.0000 Uiso R . . . . .
H132 H 0.3490 0.3932 0.7517 0.0307 1.0000 Uiso R . . . . .
H171 H 0.6899 0.4972 0.8478 0.0368 1.0000 Uiso R . . . . .
H172 H 0.7441 0.3633 0.8334 0.0372 1.0000 Uiso R . . . . .
H181 H 0.6842 0.3586 0.9106 0.0546 1.0000 Uiso R . . . . .
H182 H 0.5286 0.4027 0.8962 0.0534 1.0000 Uiso R . . . . .
H183 H 0.5821 0.2705 0.8804 0.0532 1.0000 Uiso R . . . . .
H221 H 0.0811 0.3086 0.7099 0.0270 1.0000 Uiso R . . . . .
H231 H -0.1120 0.3275 0.7566 0.0322 1.0000 Uiso R . . . . .
H241 H -0.2179 0.5188 0.7677 0.0372 1.0000 Uiso R . . . . .
H251 H -0.1248 0.6905 0.7337 0.0348 1.0000 Uiso R . . . . .
H261 H 0.0707 0.6741 0.6888 0.0278 1.0000 Uiso R . . . . .
H311 H -0.0060 0.4589 0.6078 0.0286 1.0000 Uiso R . . . . .
H312 H 0.0349 0.5421 0.5659 0.0294 1.0000 Uiso R . . . . .
H331 H 0.0752 0.2457 0.6118 0.0360 1.0000 Uiso R . . . . .
H341 H 0.1543 0.0763 0.5727 0.0453 1.0000 Uiso R . . . . .
H351 H 0.2448 0.0982 0.5001 0.0480 1.0000 Uiso R . . . . .
H361 H 0.2588 0.2916 0.4657 0.0447 1.0000 Uiso R . . . . .
H371 H 0.1750 0.4603 0.5055 0.0367 1.0000 Uiso R . . . . .
H421 H 0.1259 0.7420 0.5763 0.0312 1.0000 Uiso R . . . . .
H431 H 0.1027 0.8679 0.5106 0.0400 1.0000 Uiso R . . . . .
H441 H 0.2647 0.8526 0.4538 0.0445 1.0000 Uiso R . . . . .
H451 H 0.4530 0.7162 0.4621 0.0415 1.0000 Uiso R . . . . .
H461 H 0.4768 0.5877 0.5269 0.0310 1.0000 Uiso R . . . . .
H541 H 0.4673 0.9839 0.6542 0.0397 1.0000 Uiso R . . . . .
H542 H 0.3240 0.9587 0.6215 0.0396 1.0000 Uiso R . . . . .
H553 H 0.4750 1.0894 0.5825 0.0591 1.0000 Uiso R . . . . .
H552 H 0.5989 0.9921 0.5875 0.0607 1.0000 Uiso R . . . . .
H551 H 0.4591 0.9655 0.5552 0.0597 1.0000 Uiso R . . . . .
H641 H 0.7849 0.4519 0.6546 0.0311 1.0000 Uiso R . . . . .
H642 H 0.7288 0.4156 0.6036 0.0306 1.0000 Uiso R . . . . .
H651 H 0.8017 0.2379 0.6459 0.0570 1.0000 Uiso R . . . . .
H652 H 0.6893 0.2693 0.6835 0.0535 1.0000 Uiso R . . . . .
H653 H 0.6355 0.2327 0.6315 0.0545 1.0000 Uiso R . . . . .

loop_
_atom_site_aniso_label
_atom_site_aniso_U_11
_atom_site_aniso_U_22
_atom_site_aniso_U_33
_atom_site_aniso_U_23
_atom_site_aniso_U_13
_atom_site_aniso_U_12
N1 0.0161(4) 0.0215(5) 0.0178(4) 0.0025(4) 0.0017(3) -0.0015(4)
C2 0.0171(5) 0.0201(5) 0.0182(5) 0.0017(4) 0.0007(4) -0.0007(4)
N3 0.0153(4) 0.0248(5) 0.0171(4) 0.0021(4) 0.0010(3) -0.0021(4)
C4 0.0163(5) 0.0215(5) 0.0180(5) 0.0002(4) 0.0021(4) 0.0004(4)
C5 0.0174(5) 0.0206(5) 0.0177(5) 0.0020(4) 0.0023(4) -0.0013(4)
C11 0.0195(5) 0.0205(5) 0.0189(5) 0.0008(4) 0.0008(4) 0.0011(4)
O12 0.0236(4) 0.0280(4) 0.0234(4) 0.0019(3) -0.0018(3) -0.0056(3)
C13 0.0259(6) 0.0316(6) 0.0205(5) 0.0063(5) -0.0019(4) -0.0044(5)
C14 0.0262(6) 0.0249(6) 0.0191(5) 0.0033(4) 0.0019(4) -0.0017(5)
O15 0.0495(6) 0.0349(5) 0.0264(5) -0.0047(4) -0.0013(4) 0.0086(5)
O16 0.0259(4) 0.0282(4) 0.0216(4) 0.0024(3) -0.0003(3) 0.0008(4)
C17 0.0247(6) 0.0411(8) 0.0264(6) 0.0100(5) -0.0031(5) -0.0027(5)
C18 0.0360(7) 0.0447(8) 0.0272(6) 0.0120(6) 0.0000(5) 0.0012(6)
C21 0.0162(5) 0.0253(6) 0.0175(5) 0.0030(4) 0.0000(4) -0.0004(4)
C22 0.0197(5) 0.0254(6) 0.0231(5) 0.0045(4) -0.0006(4) -0.0006(4)
C23 0.0231(6) 0.0340(7) 0.0254(6) 0.0095(5) 0.0027(5) -0.0033(5)
C24 0.0228(6) 0.0423(8) 0.0261(6) 0.0064(5) 0.0094(5) 0.0025(5)
C25 0.0280(6) 0.0312(7) 0.0275(6) 0.0023(5) 0.0078(5) 0.0062(5)
C26 0.0236(6) 0.0254(6) 0.0235(6) 0.0035(5) 0.0048(4) -0.0001(5)
C31 0.0179(5) 0.0315(6) 0.0217(5) 0.0015(5) -0.0011(4) -0.0025(5)
C32 0.0198(5) 0.0310(6) 0.0203(5) -0.0002(5) -0.0037(4) -0.0065(5)
C33 0.0320(6) 0.0339(7) 0.0230(6) 0.0028(5) -0.0042(5) -0.0049(5)
C34 0.0446(8) 0.0311(7) 0.0361(7) 0.0011(6) -0.0113(6) 0.0003(6)
C35 0.0369(7) 0.0421(8) 0.0392(7) -0.0147(6) -0.0065(6) 0.0027(6)
C36 0.0351(7) 0.0492(9) 0.0265(6) -0.0121(6) 0.0033(5) -0.0111(6)
C37 0.0320(7) 0.0357(7) 0.0216(6) -0.0017(5) -0.0009(5) -0.0128(5)
C41 0.0205(5) 0.0233(6) 0.0172(5) 0.0007(4) 0.0009(4) -0.0027(4)
C42 0.0227(6) 0.0314(6) 0.0244(6) 0.0037(5) 0.0026(4) 0.0017(5)
C43 0.0287(6) 0.0356(7) 0.0346(7) 0.0108(6) -0.0041(5) 0.0012(5)
C44 0.0411(8) 0.0444(8) 0.0251(6) 0.0144(6) -0.0031(5) -0.0086(6)
C45 0.0364(7) 0.0467(8) 0.0219(6) 0.0039(6) 0.0082(5) -0.0082(6)
C46 0.0245(6) 0.0310(7) 0.0230(6) -0.0005(5) 0.0053(5) -0.0020(5)
C51 0.0221(5) 0.0214(5) 0.0185(5) 0.0011(4) -0.0014(4) -0.0013(4)
O52 0.0343(5) 0.0249(4) 0.0324(5) -0.0016(4) 0.0108(4) 0.0018(4)
O53 0.0305(5) 0.0206(4) 0.0301(4) 0.0044(3) 0.0059(3) -0.0020(3)
C54 0.0405(7) 0.0199(6) 0.0391(7) 0.0053(5) -0.0009(6) -0.0007(5)
C55 0.0359(7) 0.0328(7) 0.0524(9) 0.0193(7) -0.0020(6) -0.0060(6)
C61 0.0185(5) 0.0246(6) 0.0190(5) 0.0018(4) 0.0013(4) -0.0014(4)
O62 0.0213(4) 0.0320(5) 0.0491(6) 0.0114(4) 0.0090(4) -0.0027(4)
O63 0.0172(4) 0.0234(4) 0.0309(4) 0.0013(3) 0.0038(3) 0.0014(3)
C64 0.0191(5) 0.0320(7) 0.0284(6) -0.0035(5) 0.0021(4) 0.0048(5)
C65 0.0325(7) 0.0302(7) 0.0496(8) -0.0034(6) -0.0006(6) 0.0074(6)

loop_
_atom_type_symbol
_atom_type_scat_dispersion_real
_atom_type_scat_dispersion_imag
_atom_type_scat_Cromer_Mann_a1
_atom_type_scat_Cromer_Mann_b1
_atom_type_scat_Cromer_Mann_a2
_atom_type_scat_Cromer_Mann_b2
_atom_type_scat_Cromer_Mann_a3
_atom_type_scat_Cromer_Mann_b3
_atom_type_scat_Cromer_Mann_a4
_atom_type_scat_Cromer_Mann_b4
_atom_type_scat_Cromer_Mann_c
_atom_type_scat_source
C 0.0181 0.0091 2.3100 20.8439 1.0200 10.2075 1.5886 0.5687 0.8650 51.6512 0.2156 'International Tables Vol C 4.2.6.8 and 6.1.1.4'
H 0.0000 0.0000 0.4930 10.5109 0.3229 26.1257 0.1402 3.1424 0.0408 57.7998 0.0030 'International Tables Vol C 4.2.6.8 and 6.1.1.4'
N 0.0311 0.0180 12.2126 0.0057 3.1322 9.8933 2.0125 28.9975 1.1663 0.5826 -11.5290 'International Tables Vol C 4.2.6.8 and 6.1.1.4'
O 0.0492 0.0322 3.0485 13.2771 2.2868 5.7011 1.5463 0.3239 0.8670 32.9089 0.2508 'International Tables Vol C 4.2.6.8 and 6.1.1.4'

loop_
_geom_angle_atom_site_label_1
_geom_angle_site_symmetry_1
_geom_angle_atom_site_label_2
_geom_angle_site_symmetry_2
_geom_angle_atom_site_label_3
_geom_angle_site_symmetry_3
_geom_angle
_geom_angle_publ_flag
C2 . N1 . C5 . 112.59(8) yes
C2 . N1 . C11 . 130.05(9) yes
C5 . N1 . C11 . 117.31(9) yes
N1 . C2 . N3 . 100.31(8) yes
N1 . C2 . C21 . 115.05(9) yes
N3 . C2 . C21 . 110.29(9) yes
N1 . C2 . H21 . 109.2 no
N3 . C2 . H21 . 111.9 no
C21 . C2 . H21 . 109.8 no
C2 . N3 . C4 . 106.54(8) yes
C2 . N3 . C31 . 114.77(9) yes
C4 . N3 . C31 . 116.12(9) yes
N3 . C4 . C5 . 100.83(8) yes
N3 . C4 . C41 . 113.49(9) yes
C5 . C4 . C41 . 115.86(9) yes
N3 . C4 . H41 . 111.9 no
C5 . C4 . H41 . 106.7 no
C41 . C4 . H41 . 107.8 no
C4 . C5 . N1 . 101.49(8) yes
C4 . C5 . C51 . 111.25(9) yes
N1 . C5 . C51 . 108.91(9) yes
C4 . C5 . C61 . 107.49(9) yes
N1 . C5 . C61 . 111.96(9) yes
C51 . C5 . C61 . 114.94(9) yes
N1 . C11 . O12 . 120.06(10) yes
N1 . C11 . C13 . 118.48(10) yes
O12 . C11 . C13 . 121.45(10) yes
C11 . C13 . C14 . 108.62(10) yes
C11 . C13 . H131 . 107.8 no
C14 . C13 . H131 . 109.8 no
C11 . C13 . H132 . 109.1 no
C14 . C13 . H132 . 110.0 no
H131 . C13 . H132 . 111.4 no
C13 . C14 . O15 . 124.26(12) yes
C13 . C14 . O16 . 111.17(10) yes
O15 . C14 . O16 . 124.56(11) yes
C14 . O16 . C17 . 116.25(10) yes
O16 . C17 . C18 . 111.49(11) yes
O16 . C17 . H171 . 107.5 no
C18 . C17 . H171 . 112.2 no
O16 . C17 . H172 . 105.3 no
C18 . C17 . H172 . 109.6 no
H171 . C17 . H172 . 110.5 no
C17 . C18 . H181 . 107.8 no
C17 . C18 . H182 . 109.6 no
H181 . C18 . H182 . 109.0 no
C17 . C18 . H183 . 109.5 no
H181 . C18 . H183 . 109.0 no
H182 . C18 . H183 . 111.7 no
C2 . C21 . C22 . 120.53(11) yes
C2 . C21 . C26 . 119.49(10) yes
C22 . C21 . C26 . 119.97(11) yes
C21 . C22 . C23 . 119.95(12) yes
C21 . C22 . H221 . 120.1 no
C23 . C22 . H221 . 120.0 no
C22 . C23 . C24 . 119.82(12) yes
C22 . C23 . H231 . 119.3 no
C24 . C23 . H231 . 120.8 no
C23 . C24 . C25 . 120.31(11) yes
C23 . C24 . H241 . 121.1 no
C25 . C24 . H241 . 118.6 no
C24 . C25 . C26 . 120.10(12) yes
C24 . C25 . H251 . 120.1 no
C26 . C25 . H251 . 119.8 no
C21 . C26 . C25 . 119.82(11) yes
C21 . C26 . H261 . 120.5 no
C25 . C26 . H261 . 119.6 no
N3 . C31 . C32 . 116.25(10) yes
N3 . C31 . H311 . 106.9 no
C32 . C31 . H311 . 109.1 no
N3 . C31 . H312 . 106.9 no
C32 . C31 . H312 . 110.0 no
H311 . C31 . H312 . 107.3 no
C31 . C32 . C33 . 121.72(11) yes
C31 . C32 . C37 . 119.72(12) yes
C33 . C32 . C37 . 118.55(12) yes
C32 . C33 . C34 . 120.76(12) yes
C32 . C33 . H331 . 119.5 no
C34 . C33 . H331 . 119.8 no
C33 . C34 . C35 . 120.16(14) yes
C33 . C34 . H341 . 119.8 no
C35 . C34 . H341 . 120.0 no
C34 . C35 . C36 . 119.86(14) yes
C34 . C35 . H351 . 119.7 no
C36 . C35 . H351 . 120.4 no
C35 . C36 . C37 . 119.84(13) yes
C35 . C36 . H361 . 120.7 no
C37 . C36 . H361 . 119.4 no
C32 . C37 . C36 . 120.80(13) yes
C32 . C37 . H371 . 118.6 no
C36 . C37 . H371 . 120.6 no
C4 . C41 . C42 . 121.46(10) yes
C4 . C41 . C46 . 119.32(11) yes
C42 . C41 . C46 . 119.20(11) yes
C41 . C42 . C43 . 120.41(12) yes
C41 . C42 . H421 . 119.4 no
C43 . C42 . H421 . 120.1 no
C42 . C43 . C44 . 120.03(13) yes
C42 . C43 . H431 . 120.6 no
C44 . C43 . H431 . 119.3 no
C43 . C44 . C45 . 119.87(12) yes
C43 . C44 . H441 . 119.7 no
C45 . C44 . H441 . 120.4 no
C44 . C45 . C46 . 120.29(12) yes
C44 . C45 . H451 . 119.9 no
C46 . C45 . H451 . 119.8 no
C41 . C46 . C45 . 120.16(12) yes
C41 . C46 . H461 . 119.9 no
C45 . C46 . H461 . 120.0 no
C5 . C51 . O52 . 122.53(10) yes
C5 . C51 . O53 . 112.75(10) yes
O52 . C51 . O53 . 124.58(11) yes
C51 . O53 . C54 . 115.50(10) yes
O53 . C54 . C55 . 106.24(12) yes
O53 . C54 . H541 . 109.0 no
C55 . C54 . H541 . 111.3 no
O53 . C54 . H542 . 108.8 no
C55 . C54 . H542 . 110.9 no
H541 . C54 . H542 . 110.5 no
C54 . C55 . H553 . 109.0 no
C54 . C55 . H552 . 110.1 no
H553 . C55 . H552 . 108.1 no
C54 . C55 . H551 . 111.0 no
H553 . C55 . H551 . 108.5 no
H552 . C55 . H551 . 110.1 no
C5 . C61 . O62 . 126.51(11) yes
C5 . C61 . O63 . 108.70(9) yes
O62 . C61 . O63 . 124.51(11) yes
C61 . O63 . C64 . 115.33(9) yes
O63 . C64 . C65 . 106.80(10) yes
O63 . C64 . H641 . 108.8 no
C65 . C64 . H641 . 111.9 no
O63 . C64 . H642 . 107.6 no
C65 . C64 . H642 . 111.7 no
H641 . C64 . H642 . 109.8 no
C64 . C65 . H651 . 109.6 no
C64 . C65 . H652 . 110.2 no
H651 . C65 . H652 . 109.0 no
C64 . C65 . H653 . 110.1 no
H651 . C65 . H653 . 108.7 no
H652 . C65 . H653 . 109.1 no

loop_
_geom_bond_atom_site_label_1
_geom_bond_site_symmetry_1
_geom_bond_atom_site_label_2
_geom_bond_site_symmetry_2
_geom_bond_distance
_geom_bond_publ_flag
N1 . C2 . 1.4768(14) yes
N1 . C5 . 1.4513(13) yes
N1 . C11 . 1.3573(14) yes
C2 . N3 . 1.4695(14) yes
C2 . C21 . 1.5151(15) yes
C2 . H21 . 1.006 no
N3 . C4 . 1.4594(14) yes
N3 . C31 . 1.4768(14) yes
C4 . C5 . 1.5704(15) yes
C4 . C41 . 1.5119(15) yes
C4 . H41 . 0.990 no
C5 . C51 . 1.5419(16) yes
C5 . C61 . 1.5448(15) yes
C11 . O12 . 1.2276(14) yes
C11 . C13 . 1.5159(15) yes
C13 . C14 . 1.5096(16) yes
C13 . H131 . 0.971 no
C13 . H132 . 0.964 no
C14 . O15 . 1.1998(16) yes
C14 . O16 . 1.3364(15) yes
O16 . C17 . 1.4528(15) yes
C17 . C18 . 1.5067(17) yes
C17 . H171 . 0.993 no
C17 . H172 . 0.987 no
C18 . H181 . 0.969 no
C18 . H182 . 0.971 no
C18 . H183 . 0.985 no
C21 . C22 . 1.3907(16) yes
C21 . C26 . 1.3945(17) yes
C22 . C23 . 1.3955(17) yes
C22 . H221 . 0.974 no
C23 . C24 . 1.383(2) yes
C23 . H231 . 0.948 no
C24 . C25 . 1.3905(19) yes
C24 . H241 . 0.965 no
C25 . C26 . 1.3868(17) yes
C25 . H251 . 0.957 no
C26 . H261 . 0.944 no
C31 . C32 . 1.5094(17) yes
C31 . H311 . 0.987 no
C31 . H312 . 0.984 no
C32 . C33 . 1.3870(18) yes
C32 . C37 . 1.4008(17) yes
C33 . C34 . 1.391(2) yes
C33 . H331 . 0.943 no
C34 . C35 . 1.385(2) yes
C34 . H341 . 0.948 no
C35 . C36 . 1.388(2) yes
C35 . H351 . 0.943 no
C36 . C37 . 1.388(2) yes
C36 . H361 . 0.971 no
C37 . H371 . 0.954 no
C41 . C42 . 1.3888(17) yes
C41 . C46 . 1.3935(16) yes
C42 . C43 . 1.3888(18) yes
C42 . H421 . 0.949 no
C43 . C44 . 1.386(2) yes
C43 . H431 . 0.953 no
C44 . C45 . 1.382(2) yes
C44 . H441 . 0.941 no
C45 . C46 . 1.3881(18) yes
C45 . H451 . 0.951 no
C46 . H461 . 0.973 no
C51 . O52 . 1.2020(15) yes
C51 . O53 . 1.3248(14) yes
O53 . C54 . 1.4551(15) yes
C54 . C55 . 1.4975(19) yes
C54 . H541 . 0.993 no
C54 . H542 . 0.986 no
C55 . H553 . 0.982 no
C55 . H552 . 0.980 no
C55 . H551 . 0.966 no
C61 . O62 . 1.1937(15) yes
C61 . O63 . 1.3405(15) yes
O63 . C64 . 1.4540(14) yes
C64 . C65 . 1.5024(19) yes
C64 . H641 . 0.969 no
C64 . H642 . 0.967 no
C65 . H651 . 0.984 no
C65 . H652 . 0.985 no
C65 . H653 . 0.985 no

loop_
_geom_hbond_atom_site_label_D
_geom_hbond_site_symmetry_D
_geom_hbond_atom_site_label_H
_geom_hbond_site_symmetry_H
_geom_hbond_atom_site_label_A
_geom_hbond_site_symmetry_A
_geom_hbond_angle_DHA
_geom_hbond_distance_DH
_geom_hbond_distance_HA
_geom_hbond_distance_DA
_geom_hbond_publ_flag
C23 . H231 . O12 4_546 135 0.95 2.56 3.3030(18) yes
C26 . H261 . O52 . 144 0.94 2.54 3.3461(18) yes
C33 . H331 . O15 4_546 134 0.94 2.56 3.2853(18) yes
